data_7024657
loop_
_publ_author_name
'Cho, Cheng-Hsiung'
'Chien, Ting-Yuan'
'Chen, Jyh-Horung'
'Wang, Shin-Shin'
'Tung, Jo-Yu'

_publ_section_title
;
 Intermediate (S = 1) spin state in five-coordinate cobalt(III): magnetic
 properties of N-o-hydroxy-benzamido-meso-tetraphenylporphyrin
 cobalt(III), Co(N-NCO(o-O)C6H4-tpp).
;
_journal_issue 10
_journal_name_full 'Dalton transactions (Cambridge, England : 2003)'
_journal_page_first 2609
_journal_page_last 2614
_journal_paper_doi 10.1039/b919686b
_journal_volume 39
_journal_year 2010
_chemical_formula_moiety 'C51 H32 Co N5 O2'
_chemical_formula_sum 'C51 H32 Co N5 O2'
_chemical_formula_weight 805.75
_space_group_IT_number 2
_symmetry_cell_setting triclinic
_symmetry_Int_Tables_number 2
_symmetry_space_group_name_Hall '-P 1'
_symmetry_space_group_name_H-M 'P -1'
_atom_sites_solution_hydrogens geom
_atom_sites_solution_primary direct
_atom_sites_solution_secondary difmap
_audit_creation_method SHELXL-97
_cell_angle_alpha 81.118(3)
_cell_angle_beta 84.516(3)
_cell_angle_gamma 83.579(3)
_cell_formula_units_Z 2
_cell_length_a 11.0697(3)
_cell_length_b 13.3945(4)
_cell_length_c 14.9320(5)
_cell_measurement_reflns_used 11484
_cell_measurement_temperature 100(2)
_cell_measurement_theta_max 29.1543
_cell_measurement_theta_min 2.7624
_cell_volume 2166.82(12)
_computing_cell_refinement
;
CrysAlis RED, Oxford Diffraction Ltd.,
Version 1.171.32.29 (release 10-06-2008 CrysAlis171 .NET)
(compiled Jun 10 2008,16:49:55)
;
_computing_data_collection
;
CrysAlis CCD, Oxford Diffraction Ltd.,
Version 1.171.32.29 (release 10-06-2008 CrysAlis171 .NET)
(compiled Jun 10 2008,16:49:55)
;
_computing_data_reduction
;
CrysAlis RED, Oxford Diffraction Ltd.,
Version 1.171.32.29 (release 10-06-2008 CrysAlis171 .NET)
(compiled Jun 10 2008,16:49:55)
;
_computing_molecular_graphics 'Bruker SHELXTL'
_computing_publication_material 'Bruker SHELXTL'
_computing_structure_refinement 'SHELXL-97 (Sheldrick, 1997)'
_computing_structure_solution 'SHELXS-97 (Sheldrick, 1990)'
_diffrn_ambient_temperature 100(2)
_diffrn_measured_fraction_theta_full 0.994
_diffrn_measured_fraction_theta_max 0.836
_diffrn_measurement_device_type 'CCD detector'
_diffrn_measurement_method '\w scans'
_diffrn_radiation_monochromator graphite
_diffrn_radiation_probe x-ray
_diffrn_radiation_type MoK\a
_diffrn_radiation_wavelength 0.71073
_diffrn_reflns_av_R_equivalents 0.0235
_diffrn_reflns_av_sigmaI/netI 0.0533
_diffrn_reflns_limit_h_max 13
_diffrn_reflns_limit_h_min -13
_diffrn_reflns_limit_k_max 12
_diffrn_reflns_limit_k_min -17
_diffrn_reflns_limit_l_max 13
_diffrn_reflns_limit_l_min -20
_diffrn_reflns_number 19912
_diffrn_reflns_theta_full 25.00
_diffrn_reflns_theta_max 29.21
_diffrn_reflns_theta_min 2.77
_diffrn_source 'fine-focus sealed tube'
_exptl_absorpt_coefficient_mu 0.441
_exptl_absorpt_correction_T_max 1.00000
_exptl_absorpt_correction_T_min 0.76613
_exptl_absorpt_correction_type multi-scan
_exptl_absorpt_process_details
;
CrysAlisPro, Oxford Diffraction Ltd.,
Version 1.171.33.34d (release 27-02-2009 CrysAlis171 .NET)
(compiled Feb 27 2009,15:38:38)
Empirical absorption correction using spherical harmonics,
implemented in SCALE3 ABSPACK scaling algorithm.
;
_exptl_crystal_colour blue
_exptl_crystal_density_diffrn 1.235
_exptl_crystal_density_method 'not measured'
_exptl_crystal_description parallelepiped
_exptl_crystal_F_000 832
_exptl_crystal_size_max 0.56
_exptl_crystal_size_mid 0.50
_exptl_crystal_size_min 0.10
_platon_squeeze_details
;
;
_refine_diff_density_max 1.783
_refine_diff_density_min -1.183
_refine_diff_density_rms 0.108
_refine_ls_extinction_method none
_refine_ls_goodness_of_fit_ref 1.136
_refine_ls_hydrogen_treatment constr
_refine_ls_matrix_type full
_refine_ls_number_parameters 511
_refine_ls_number_reflns 9855
_refine_ls_number_restraints 0
_refine_ls_restrained_S_all 1.136
_refine_ls_R_factor_all 0.0997
_refine_ls_R_factor_gt 0.0795
_refine_ls_shift/su_max 0.006
_refine_ls_shift/su_mean 0.000
_refine_ls_structure_factor_coef Fsqd
_refine_ls_weighting_details 'calc w=1/[\s^2^(Fo^2^)+(0.0912P)^2^+6.1676P] where P=(Fo^2^+2Fc^2^)/3'
_refine_ls_weighting_scheme calc
_refine_ls_wR_factor_gt 0.2095
_refine_ls_wR_factor_ref 0.2187
_reflns_number_gt 7351
_reflns_number_total 9855
_reflns_threshold_expression >2sigma(I)
_cod_data_source_file b919686b.txt
_cod_data_source_block coooh
_cod_depositor_comments
;
The following automatic conversions were performed:

'_refine_ls_hydrogen_treatment' value 'constro' was replaced with the
value 'constr' as specified in the replacement file
'src/cod-tools/trunk/data/replacement-values/replacement_values.lst'.

Automatic conversion script
Id: cif_fix_values 5376 2017-05-30 11:51:03Z andrius 
;
_cod_original_cell_volume 2166.82(11)
_cod_database_code 7024657

loop_
_symmetry_equiv_pos_as_xyz
'x, y, z'
'-x, -y, -z'

loop_
_atom_site_label
_atom_site_type_symbol
_atom_site_fract_x
_atom_site_fract_y
_atom_site_fract_z
_atom_site_U_iso_or_equiv
_atom_site_adp_type
_atom_site_occupancy
_atom_site_symmetry_multiplicity
_atom_site_calc_flag
_atom_site_refinement_flags
_atom_site_disorder_assembly
_atom_site_disorder_group
Co Co 0.38440(6) 0.18826(5) 0.38670(5) 0.01026(17) Uani 0.80 1 d P A 1
Co' Co 0.3877(3) 0.1887(2) 0.3413(3) 0.0189(6) Uani 0.20 1 d P A 2
O1 O 0.2533(3) 0.2805(2) 0.42177(19) 0.0266(6) Uani 1 1 d . . .
O2 O 0.2491(3) 0.2692(3) 0.1379(2) 0.0352(8) Uani 1 1 d . . .
N1 N 0.3081(3) 0.0590(2) 0.38817(19) 0.0131(6) Uani 1 1 d . . .
N2 N 0.4235(3) 0.1529(3) 0.5096(2) 0.0210(7) Uani 1 1 d . . .
N3 N 0.5348(3) 0.2612(2) 0.3500(2) 0.0141(6) Uani 1 1 d . . .
N4 N 0.4348(3) 0.1564(3) 0.2176(2) 0.0190(7) Uani 1 1 d . . .
N5 N 0.3495(3) 0.2201(3) 0.2662(2) 0.0229(7) Uani 1 1 d . A .
C1 C 0.2580(3) 0.0193(3) 0.3202(2) 0.0146(7) Uani 1 1 d . A .
C2 C 0.1575(3) -0.0352(3) 0.3592(2) 0.0160(7) Uani 1 1 d . . .
H2A H 0.1065 -0.0673 0.3271 0.019 Uiso 1 1 calc R A .
C3 C 0.1476(3) -0.0333(3) 0.4497(2) 0.0166(7) Uani 1 1 d . A .
H3A H 0.0885 -0.0632 0.4928 0.020 Uiso 1 1 calc R . .
C4 C 0.2436(3) 0.0225(3) 0.4682(2) 0.0140(7) Uani 1 1 d . A .
C5 C 0.2732(3) 0.0309(3) 0.5569(2) 0.0146(7) Uani 1 1 d . . .
C6 C 0.3660(3) 0.0869(3) 0.5738(2) 0.0155(7) Uani 1 1 d . A .
C7 C 0.4169(3) 0.0852(3) 0.6591(2) 0.0161(7) Uani 1 1 d . . .
H7A H 0.3968 0.0430 0.7145 0.019 Uiso 1 1 calc R A .
C8 C 0.4987(3) 0.1548(3) 0.6457(2) 0.0163(7) Uani 1 1 d . A .
H8A H 0.5458 0.1713 0.6903 0.020 Uiso 1 1 calc R . .
C9 C 0.5013(3) 0.1991(3) 0.5523(2) 0.0178(7) Uani 1 1 d . A .
C10 C 0.5684(3) 0.2771(3) 0.5097(2) 0.0175(7) Uani 1 1 d . . .
C11 C 0.5790(3) 0.3081(3) 0.4148(2) 0.0162(7) Uani 1 1 d . A .
C12 C 0.6443(3) 0.3911(3) 0.3728(2) 0.0182(8) Uani 1 1 d . . .
H12A H 0.6800 0.4366 0.4029 0.022 Uiso 1 1 calc R A .
C13 C 0.6460(3) 0.3930(3) 0.2816(2) 0.0176(7) Uani 1 1 d . A .
H13A H 0.6830 0.4403 0.2361 0.021 Uiso 1 1 calc R . .
C14 C 0.5818(3) 0.3104(3) 0.2662(2) 0.0150(7) Uani 1 1 d . A .
C15 C 0.5850(3) 0.2794(3) 0.1797(2) 0.0158(7) Uani 1 1 d . . .
C16 C 0.5298(3) 0.1959(3) 0.1621(2) 0.0168(7) Uani 1 1 d . A .
C17 C 0.5570(4) 0.1336(3) 0.0938(3) 0.0220(8) Uani 1 1 d . . .
H17A H 0.6193 0.1415 0.0457 0.026 Uiso 1 1 calc R A .
C18 C 0.4788(4) 0.0600(3) 0.1085(3) 0.0214(8) Uani 1 1 d . A .
H18A H 0.4773 0.0076 0.0724 0.026 Uiso 1 1 calc R . .
C19 C 0.4000(3) 0.0750(3) 0.1867(2) 0.0156(7) Uani 1 1 d . A .
C20 C 0.3032(3) 0.0208(3) 0.2287(2) 0.0139(7) Uani 1 1 d . . .
C21 C 0.2014(3) -0.0213(3) 0.6364(2) 0.0139(7) Uani 1 1 d . A .
C22 C 0.1821(3) -0.1232(3) 0.6430(3) 0.0190(8) Uani 1 1 d . . .
H22A H 0.2195 -0.1620 0.5979 0.023 Uiso 1 1 calc R A .
C23 C 0.1090(4) -0.1682(3) 0.7145(3) 0.0229(8) Uani 1 1 d . A .
H23A H 0.0952 -0.2374 0.7174 0.027 Uiso 1 1 calc R . .
C24 C 0.0554(4) -0.1137(3) 0.7821(3) 0.0251(9) Uani 1 1 d . . .
H24A H 0.0041 -0.1447 0.8307 0.030 Uiso 1 1 calc R A .
C25 C 0.0778(3) -0.0132(3) 0.7776(2) 0.0203(8) Uani 1 1 d . A .
H25A H 0.0441 0.0241 0.8248 0.024 Uiso 1 1 calc R . .
C26 C 0.1485(3) 0.0332(3) 0.7056(2) 0.0163(7) Uani 1 1 d . . .
H26A H 0.1614 0.1026 0.7029 0.020 Uiso 1 1 calc R A .
C27 C 0.6366(3) 0.3294(3) 0.5679(2) 0.0167(7) Uani 1 1 d . A .
C28 C 0.5734(4) 0.3905(3) 0.6269(3) 0.0257(9) Uani 1 1 d . . .
H28A H 0.4869 0.4002 0.6293 0.031 Uiso 1 1 calc R A .
C29 C 0.6352(4) 0.4381(4) 0.6828(3) 0.0284(9) Uani 1 1 d . A .
H29A H 0.5908 0.4806 0.7225 0.034 Uiso 1 1 calc R . .
C30 C 0.7608(4) 0.4236(3) 0.6805(3) 0.0231(8) Uani 1 1 d . . .
H30A H 0.8032 0.4555 0.7189 0.028 Uiso 1 1 calc R A .
C31 C 0.8248(4) 0.3620(3) 0.6218(3) 0.0247(9) Uani 1 1 d . A .
H31A H 0.9113 0.3517 0.6201 0.030 Uiso 1 1 calc R . .
C32 C 0.7633(4) 0.3156(3) 0.5657(3) 0.0222(8) Uani 1 1 d . . .
H32A H 0.8079 0.2740 0.5253 0.027 Uiso 1 1 calc R A .
C33 C 0.6541(5) 0.3351(4) 0.1008(3) 0.0382(5) Uani 1 1 d . A .
C34 C 0.7768(5) 0.3476(4) 0.0995(3) 0.0382(5) Uani 1 1 d . . .
H34A H 0.8204 0.3203 0.1510 0.046 Uiso 1 1 calc R A .
C35 C 0.8372(5) 0.3999(4) 0.0229(3) 0.0382(5) Uani 1 1 d . A .
H35A H 0.9211 0.4091 0.0227 0.046 Uiso 1 1 calc R . .
C36 C 0.7749(5) 0.4379(4) -0.0517(3) 0.0382(5) Uani 1 1 d . . .
H36A H 0.8159 0.4733 -0.1038 0.046 Uiso 1 1 calc R A .
C37 C 0.6554(5) 0.4254(4) -0.0518(3) 0.0382(5) Uani 1 1 d . A .
H37A H 0.6130 0.4524 -0.1040 0.046 Uiso 1 1 calc R . .
C38 C 0.5935(5) 0.3733(4) 0.0240(3) 0.0382(5) Uani 1 1 d . . .
H38A H 0.5098 0.3642 0.0228 0.046 Uiso 1 1 calc R A .
C39 C 0.2489(3) -0.0400(3) 0.1698(2) 0.0171(7) Uani 1 1 d . A .
C40 C 0.2091(3) 0.0093(3) 0.0870(2) 0.0193(8) Uani 1 1 d . . .
H40A H 0.2178 0.0795 0.0695 0.023 Uiso 1 1 calc R A .
C41 C 0.1568(4) -0.0432(4) 0.0297(3) 0.0254(9) Uani 1 1 d . A .
H41A H 0.1301 -0.0087 -0.0266 0.030 Uiso 1 1 calc R . .
C42 C 0.1435(4) -0.1449(4) 0.0541(3) 0.0292(10) Uani 1 1 d . . .
H42A H 0.1074 -0.1807 0.0151 0.035 Uiso 1 1 calc R A .
C43 C 0.1830(4) -0.1950(3) 0.1360(3) 0.0269(9) Uani 1 1 d . A .
H43A H 0.1743 -0.2653 0.1526 0.032 Uiso 1 1 calc R . .
C44 C 0.2353(4) -0.1435(3) 0.1943(3) 0.0237(8) Uani 1 1 d . . .
H44A H 0.2617 -0.1785 0.2505 0.028 Uiso 1 1 calc R A .
C45 C 0.1631(4) 0.3272(3) 0.3724(3) 0.0249(9) Uani 1 1 d . A .
C46 C 0.0631(4) 0.3822(3) 0.4161(3) 0.0259(9) Uani 1 1 d . . .
H46A H 0.0593 0.3809 0.4800 0.031 Uiso 1 1 calc R A .
C47 C -0.0278(4) 0.4368(3) 0.3681(3) 0.0253(9) Uani 1 1 d . A .
H47A H -0.0927 0.4743 0.3986 0.030 Uiso 1 1 calc R . .
C48 C -0.0249(4) 0.4373(3) 0.2749(3) 0.0240(8) Uani 1 1 d . . .
H48A H -0.0873 0.4755 0.2410 0.029 Uiso 1 1 calc R A .
C49 C 0.0694(4) 0.3819(3) 0.2322(3) 0.0233(8) Uani 1 1 d . A .
H49A H 0.0699 0.3813 0.1686 0.028 Uiso 1 1 calc R . .
C50 C 0.1637(4) 0.3270(3) 0.2786(3) 0.0242(9) Uani 1 1 d . . .
C51 C 0.2569(4) 0.2701(3) 0.2224(3) 0.0275(9) Uani 1 1 d . A .

loop_
_atom_site_aniso_label
_atom_site_aniso_U_11
_atom_site_aniso_U_22
_atom_site_aniso_U_33
_atom_site_aniso_U_23
_atom_site_aniso_U_13
_atom_site_aniso_U_12
Co 0.0110(3) 0.0145(3) 0.0058(3) -0.0034(3) 0.0005(3) -0.0016(2)
Co' 0.0136(14) 0.0148(14) 0.0276(18) -0.0048(15) 0.0054(14) -0.0017(10)
O1 0.0279(16) 0.0285(16) 0.0237(14) -0.0051(12) -0.0016(12) -0.0026(13)
O2 0.0391(19) 0.043(2) 0.0229(15) -0.0063(14) -0.0034(13) 0.0028(15)
N1 0.0107(14) 0.0150(15) 0.0145(14) -0.0060(12) -0.0004(11) -0.0006(11)
N2 0.0230(17) 0.0273(18) 0.0146(15) -0.0017(13) -0.0020(12) -0.0127(14)
N3 0.0118(14) 0.0147(15) 0.0162(14) -0.0040(12) 0.0013(11) -0.0027(12)
N4 0.0202(16) 0.0243(17) 0.0140(14) -0.0100(13) 0.0087(12) -0.0072(13)
N5 0.0243(18) 0.0288(19) 0.0162(16) -0.0056(14) -0.0027(13) -0.0006(15)
C1 0.0124(16) 0.0172(18) 0.0140(16) -0.0020(14) -0.0025(12) -0.0001(14)
C2 0.0124(17) 0.0199(18) 0.0169(16) -0.0046(14) -0.0023(13) -0.0026(14)
C3 0.0130(17) 0.0197(19) 0.0172(17) -0.0035(14) 0.0025(13) -0.0049(14)
C4 0.0107(16) 0.0157(17) 0.0165(16) -0.0069(14) 0.0004(12) 0.0000(13)
C5 0.0158(17) 0.0148(17) 0.0128(16) -0.0017(13) 0.0017(13) -0.0023(14)
C6 0.0184(18) 0.0177(18) 0.0115(15) -0.0040(13) -0.0018(13) -0.0036(14)
C7 0.0151(17) 0.0187(18) 0.0147(16) -0.0019(14) -0.0033(13) -0.0008(14)
C8 0.0148(17) 0.0181(18) 0.0173(17) -0.0049(14) -0.0038(13) -0.0011(14)
C9 0.0162(18) 0.024(2) 0.0156(17) -0.0073(15) -0.0036(13) -0.0048(15)
C10 0.0150(17) 0.0224(19) 0.0170(17) -0.0085(15) 0.0019(13) -0.0055(15)
C11 0.0141(17) 0.0175(18) 0.0183(17) -0.0072(14) 0.0006(13) -0.0031(14)
C12 0.0164(18) 0.0197(19) 0.0201(18) -0.0059(15) 0.0015(14) -0.0068(15)
C13 0.0173(18) 0.0167(18) 0.0186(17) -0.0012(14) 0.0019(13) -0.0055(14)
C14 0.0129(17) 0.0159(18) 0.0159(16) -0.0024(14) 0.0003(13) -0.0010(14)
C15 0.0152(17) 0.0189(18) 0.0124(16) -0.0002(14) -0.0001(13) -0.0019(14)
C16 0.0144(17) 0.0213(19) 0.0140(16) -0.0025(14) 0.0037(13) -0.0027(14)
C17 0.0202(19) 0.024(2) 0.0210(18) -0.0055(16) 0.0068(15) -0.0036(16)
C18 0.022(2) 0.027(2) 0.0172(17) -0.0126(16) 0.0050(14) -0.0050(16)
C19 0.0149(17) 0.0200(18) 0.0129(16) -0.0058(14) -0.0008(13) -0.0022(14)
C20 0.0137(17) 0.0183(18) 0.0111(15) -0.0049(13) -0.0009(12) -0.0034(14)
C21 0.0108(16) 0.0183(18) 0.0128(15) -0.0011(14) -0.0011(12) -0.0036(14)
C22 0.0204(19) 0.0177(19) 0.0190(17) -0.0025(15) -0.0017(14) -0.0022(15)
C23 0.025(2) 0.019(2) 0.0236(19) 0.0034(16) -0.0023(15) -0.0060(16)
C24 0.023(2) 0.033(2) 0.0170(18) 0.0051(16) 0.0015(15) -0.0063(17)
C25 0.0176(18) 0.030(2) 0.0122(16) -0.0023(15) -0.0001(13) 0.0006(16)
C26 0.0155(17) 0.0212(19) 0.0134(16) -0.0048(14) -0.0013(13) -0.0036(14)
C27 0.0174(18) 0.0187(18) 0.0152(16) -0.0029(14) 0.0010(13) -0.0084(15)
C28 0.0174(19) 0.034(2) 0.029(2) -0.0155(18) -0.0002(16) -0.0040(17)
C29 0.029(2) 0.034(2) 0.026(2) -0.0189(19) -0.0009(17) -0.0021(19)
C30 0.029(2) 0.024(2) 0.0201(18) -0.0053(16) -0.0041(15) -0.0130(17)
C31 0.0169(19) 0.032(2) 0.028(2) -0.0100(18) -0.0003(15) -0.0103(17)
C32 0.0198(19) 0.025(2) 0.0236(19) -0.0095(16) 0.0022(15) -0.0059(16)
C33 0.0575(13) 0.0344(11) 0.0243(9) -0.0010(8) 0.0046(9) -0.0224(10)
C34 0.0575(13) 0.0344(11) 0.0243(9) -0.0010(8) 0.0046(9) -0.0224(10)
C35 0.0575(13) 0.0344(11) 0.0243(9) -0.0010(8) 0.0046(9) -0.0224(10)
C36 0.0575(13) 0.0344(11) 0.0243(9) -0.0010(8) 0.0046(9) -0.0224(10)
C37 0.0575(13) 0.0344(11) 0.0243(9) -0.0010(8) 0.0046(9) -0.0224(10)
C38 0.0575(13) 0.0344(11) 0.0243(9) -0.0010(8) 0.0046(9) -0.0224(10)
C39 0.0123(17) 0.026(2) 0.0147(16) -0.0083(15) -0.0008(13) -0.0035(15)
C40 0.0147(18) 0.029(2) 0.0155(17) -0.0055(15) 0.0022(13) -0.0051(15)
C41 0.0191(19) 0.046(3) 0.0126(17) -0.0072(17) 0.0007(14) -0.0056(18)
C42 0.025(2) 0.042(3) 0.027(2) -0.020(2) -0.0026(16) -0.0108(19)
C43 0.025(2) 0.028(2) 0.030(2) -0.0112(18) 0.0008(17) -0.0091(18)
C44 0.021(2) 0.026(2) 0.0247(19) -0.0057(17) -0.0010(15) -0.0040(16)
C45 0.0179(19) 0.0155(19) 0.042(2) 0.0033(17) -0.0117(17) -0.0047(15)
C46 0.028(2) 0.026(2) 0.025(2) -0.0041(17) -0.0024(16) -0.0058(17)
C47 0.0169(19) 0.022(2) 0.038(2) -0.0089(18) 0.0041(16) -0.0028(16)
C48 0.0186(19) 0.0166(19) 0.038(2) -0.0016(17) -0.0086(16) -0.0024(15)
C49 0.025(2) 0.0172(19) 0.028(2) -0.0006(16) 0.0002(16) -0.0088(16)
C50 0.0187(19) 0.0136(18) 0.039(2) -0.0018(17) 0.0071(16) -0.0058(15)
C51 0.020(2) 0.026(2) 0.036(2) -0.0013(18) -0.0018(17) -0.0035(17)

loop_
_atom_type_symbol
_atom_type_description
_atom_type_scat_dispersion_real
_atom_type_scat_dispersion_imag
_atom_type_scat_source
C C 0.0033 0.0016 'International Tables Vol C Tables 4.2.6.8 and 6.1.1.4'
H H 0.0000 0.0000 'International Tables Vol C Tables 4.2.6.8 and 6.1.1.4'
N N 0.0061 0.0033 'International Tables Vol C Tables 4.2.6.8 and 6.1.1.4'
O O 0.0106 0.0060 'International Tables Vol C Tables 4.2.6.8 and 6.1.1.4'
Co Co 0.3494 0.9721 'International Tables Vol C Tables 4.2.6.8 and 6.1.1.4'

loop_
_geom_angle_atom_site_label_1
_geom_angle_atom_site_label_2
_geom_angle_atom_site_label_3
_geom_angle
N5 Co O1 90.91(14)
N5 Co N2 178.51(16)
O1 Co N2 90.57(14)
N5 Co N1 86.78(14)
O1 Co N1 104.04(13)
N2 Co N1 92.76(13)
N5 Co N3 86.58(14)
O1 Co N3 109.87(13)
N2 Co N3 93.02(13)
N1 Co N3 145.50(12)
N5 Co' N4 46.0(2)
N5 Co' N3 107.2(3)
N4 Co' N3 95.81(18)
N5 Co' N1 106.0(3)
N4 Co' N1 96.00(19)
N3 Co' N1 143.2(2)
N5 Co' O1 97.4(2)
N4 Co' O1 143.4(2)
N3 Co' O1 98.25(18)
N1 Co' O1 92.63(17)
N5 Co' C51 18.0(2)
N4 Co' C51 63.34(18)
N3 Co' C51 114.3(2)
N1 Co' C51 102.07(19)
O1 Co' C51 80.04(16)
C45 O1 Co 128.2(3)
C45 O1 Co' 111.8(3)
Co O1 Co' 16.70(10)
C4 N1 C1 105.0(3)
C4 N1 Co 116.5(2)
C1 N1 Co 131.9(2)
C4 N1 Co' 134.7(3)
C1 N1 Co' 113.3(3)
Co N1 Co' 19.20(11)
C6 N2 C9 107.8(3)
C6 N2 Co 125.4(3)
C9 N2 Co 126.2(3)
C11 N3 C14 105.0(3)
C11 N3 Co 117.6(2)
C14 N3 Co 132.4(2)
C11 N3 Co' 136.3(3)
C14 N3 Co' 113.8(3)
Co N3 Co' 19.29(11)
C19 N4 C16 111.0(3)
C19 N4 N5 120.9(3)
C16 N4 N5 120.7(3)
C19 N4 Co' 123.3(3)
C16 N4 Co' 123.7(3)
N5 N4 Co' 38.47(18)
Co' N5 C51 145.3(4)
Co' N5 N4 95.5(3)
C51 N5 N4 117.4(3)
Co' N5 Co 10.18(16)
C51 N5 Co 135.4(3)
N4 N5 Co 105.7(2)
N1 C1 C20 127.5(3)
N1 C1 C2 109.6(3)
C20 C1 C2 122.6(3)
C3 C2 C1 108.0(3)
C3 C2 H2A 126.0
C1 C2 H2A 126.0
C2 C3 C4 106.9(3)
C2 C3 H3A 126.6
C4 C3 H3A 126.6
N1 C4 C5 125.4(3)
N1 C4 C3 110.3(3)
C5 C4 C3 124.1(3)
C6 C5 C4 123.3(3)
C6 C5 C21 118.1(3)
C4 C5 C21 118.7(3)
N2 C6 C5 124.4(3)
N2 C6 C7 108.6(3)
C5 C6 C7 127.1(3)
C8 C7 C6 107.3(3)
C8 C7 H7A 126.4
C6 C7 H7A 126.4
C7 C8 C9 107.5(3)
C7 C8 H8A 126.2
C9 C8 H8A 126.2
N2 C9 C10 124.1(3)
N2 C9 C8 108.6(3)
C10 C9 C8 127.2(3)
C9 C10 C11 123.9(3)
C9 C10 C27 117.8(3)
C11 C10 C27 118.2(3)
N3 C11 C10 126.2(3)
N3 C11 C12 110.7(3)
C10 C11 C12 123.0(3)
C13 C12 C11 107.1(3)
C13 C12 H12A 126.4
C11 C12 H12A 126.4
C12 C13 C14 107.6(3)
C12 C13 H13A 126.2
C14 C13 H13A 126.2
N3 C14 C15 128.0(3)
N3 C14 C13 109.2(3)
C15 C14 C13 122.1(3)
C16 C15 C14 124.4(3)
C16 C15 C33 116.1(3)
C14 C15 C33 119.5(4)
N4 C16 C15 122.7(3)
N4 C16 C17 106.1(3)
C15 C16 C17 131.2(3)
C18 C17 C16 108.4(3)
C18 C17 H17A 125.8
C16 C17 H17A 125.8
C17 C18 C19 108.2(3)
C17 C18 H18A 125.9
C19 C18 H18A 125.9
N4 C19 C20 123.4(3)
N4 C19 C18 106.3(3)
C20 C19 C18 130.2(3)
C19 C20 C1 124.7(3)
C19 C20 C39 115.5(3)
C1 C20 C39 119.8(3)
C22 C21 C26 118.5(3)
C22 C21 C5 121.6(3)
C26 C21 C5 119.9(3)
C23 C22 C21 120.5(4)
C23 C22 H22A 119.7
C21 C22 H22A 119.7
C22 C23 C24 120.8(4)
C22 C23 H23A 119.6
C24 C23 H23A 119.6
C25 C24 C23 118.9(4)
C25 C24 H24A 120.6
C23 C24 H24A 120.6
C26 C25 C24 120.9(4)
C26 C25 H25A 119.6
C24 C25 H25A 119.6
C25 C26 C21 120.4(4)
C25 C26 H26A 119.8
C21 C26 H26A 119.8
C28 C27 C32 118.8(3)
C28 C27 C10 120.0(3)
C32 C27 C10 121.2(3)
C27 C28 C29 120.8(4)
C27 C28 H28A 119.6
C29 C28 H28A 119.6
C30 C29 C28 120.0(4)
C30 C29 H29A 120.0
C28 C29 H29A 120.0
C29 C30 C31 119.5(4)
C29 C30 H30A 120.2
C31 C30 H30A 120.2
C30 C31 C32 120.3(4)
C30 C31 H31A 119.8
C32 C31 H31A 119.8
C31 C32 C27 120.5(4)
C31 C32 H32A 119.7
C27 C32 H32A 119.7
C38 C33 C34 118.6(4)
C38 C33 C15 118.2(5)
C34 C33 C15 123.1(4)
C33 C34 C35 120.5(5)
C33 C34 H34A 119.7
C35 C34 H34A 119.7
C36 C35 C34 119.7(5)
C36 C35 H35A 120.1
C34 C35 H35A 120.1
C37 C36 C35 120.4(4)
C37 C36 H36A 119.8
C35 C36 H36A 119.8
C36 C37 C38 120.8(5)
C36 C37 H37A 119.6
C38 C37 H37A 119.6
C33 C38 C37 120.0(5)
C33 C38 H38A 120.0
C37 C38 H38A 120.0
C40 C39 C44 118.8(3)
C40 C39 C20 118.3(3)
C44 C39 C20 123.0(3)
C41 C40 C39 120.9(4)
C41 C40 H40A 119.6
C39 C40 H40A 119.6
C42 C41 C40 120.2(4)
C42 C41 H41A 119.9
C40 C41 H41A 119.9
C41 C42 C43 119.6(4)
C41 C42 H42A 120.2
C43 C42 H42A 120.2
C42 C43 C44 120.9(4)
C42 C43 H43A 119.5
C44 C43 H43A 119.5
C43 C44 C39 119.7(4)
C43 C44 H44A 120.2
C39 C44 H44A 120.2
O1 C45 C50 123.1(4)
O1 C45 C46 119.0(4)
C50 C45 C46 117.9(4)
C47 C46 C45 121.6(4)
C47 C46 H46A 119.2
C45 C46 H46A 119.2
C46 C47 C48 119.8(4)
C46 C47 H47A 120.1
C48 C47 H47A 120.1
C49 C48 C47 119.2(4)
C49 C48 H48A 120.4
C47 C48 H48A 120.4
C48 C49 C50 122.4(4)
C48 C49 H49A 118.8
C50 C49 H49A 118.8
C49 C50 C45 119.1(4)
C49 C50 C51 115.4(4)
C45 C50 C51 125.6(4)
O2 C51 N5 122.1(4)
O2 C51 C50 122.5(4)
N5 C51 C50 115.4(4)
O2 C51 Co' 138.2(3)
N5 C51 Co' 16.65(19)
C50 C51 Co' 99.2(3)

loop_
_geom_bond_atom_site_label_1
_geom_bond_atom_site_label_2
_geom_bond_distance
Co N5 1.851(3)
Co O1 1.887(3)
Co N2 1.902(3)
Co N1 2.006(3)
Co N3 2.013(3)
Co' N5 1.232(5)
Co' N4 1.971(5)
Co' N3 2.011(4)
Co' N1 2.034(4)
Co' O1 2.208(4)
Co' C51 2.445(6)
O1 C45 1.338(5)
O2 C51 1.275(5)
N1 C4 1.383(4)
N1 C1 1.400(4)
N2 C6 1.361(5)
N2 C9 1.371(5)
N3 C11 1.384(5)
N3 C14 1.403(5)
N4 C19 1.354(5)
N4 C16 1.376(5)
N4 N5 1.424(4)
N5 C51 1.329(5)
C1 C20 1.407(5)
C1 C2 1.427(5)
C2 C3 1.349(5)
C2 H2A 0.9500
C3 C4 1.437(5)
C3 H3A 0.9500
C4 C5 1.418(5)
C5 C6 1.400(5)
C5 C21 1.489(5)
C6 C7 1.437(5)
C7 C8 1.352(5)
C7 H7A 0.9500
C8 C9 1.427(5)
C8 H8A 0.9500
C9 C10 1.388(5)
C10 C11 1.411(5)
C10 C27 1.499(5)
C11 C12 1.426(5)
C12 C13 1.356(5)
C12 H12A 0.9500
C13 C14 1.438(5)
C13 H13A 0.9500
C14 C15 1.413(5)
C15 C16 1.403(5)
C15 C33 1.487(6)
C16 C17 1.405(5)
C17 C18 1.364(6)
C17 H17A 0.9500
C18 C19 1.416(5)
C18 H18A 0.9500
C19 C20 1.404(5)
C20 C39 1.493(5)
C21 C22 1.392(5)
C21 C26 1.402(5)
C22 C23 1.380(5)
C22 H22A 0.9500
C23 C24 1.386(6)
C23 H23A 0.9500
C24 C25 1.386(6)
C24 H24A 0.9500
C25 C26 1.376(5)
C25 H25A 0.9500
C26 H26A 0.9500
C27 C28 1.382(5)
C27 C32 1.391(5)
C28 C29 1.394(6)
C28 H28A 0.9500
C29 C30 1.381(6)
C29 H29A 0.9500
C30 C31 1.387(6)
C30 H30A 0.9500
C31 C32 1.385(5)
C31 H31A 0.9500
C32 H32A 0.9500
C33 C38 1.384(7)
C33 C34 1.385(8)
C34 C35 1.400(6)
C34 H34A 0.9500
C35 C36 1.366(7)
C35 H35A 0.9500
C36 C37 1.353(7)
C36 H36A 0.9500
C37 C38 1.397(6)
C37 H37A 0.9500
C38 H38A 0.9500
C39 C40 1.395(5)
C39 C44 1.400(6)
C40 C41 1.390(5)
C40 H40A 0.9500
C41 C42 1.376(7)
C41 H41A 0.9500
C42 C43 1.385(6)
C42 H42A 0.9500
C43 C44 1.393(6)
C43 H43A 0.9500
C44 H44A 0.9500
C45 C50 1.401(6)
C45 C46 1.421(6)
C46 C47 1.368(6)
C46 H46A 0.9500
C47 C48 1.388(6)
C47 H47A 0.9500
C48 C49 1.376(6)
C48 H48A 0.9500
C49 C50 1.386(6)
C49 H49A 0.9500
C50 C51 1.485(6)

loop_
_platon_squeeze_void_nr
_platon_squeeze_void_average_x
_platon_squeeze_void_average_y
_platon_squeeze_void_average_z
_platon_squeeze_void_volume
_platon_squeeze_void_count_electrons
_platon_squeeze_void_content
1 0.232 0.293 0.799 253 64 ' '
2 -0.232 0.707 0.201 252 63 ' '
